data_7155580
loop_
_publ_author_name
'Shoji, Taku'
'Sugiyama, Shuhei'
'Araki, Takanori'
'Ohta, Akira'
'Sekiguchi, Ryuta'
'Ito, Shunji'
'Mori, Shigeki'
'Okujima, Tetsuo'

_publ_section_title
;
 Synthesis of 2-amino- and 2-arylazoazulenes via nucleophilic aromatic
 substitution of 2-chloroazulenes with amines and arylhydrazines
;
_journal_name_full 'Org. Biomol. Chem.'
_journal_paper_doi 10.1039/C7OB00691H
_journal_year 2017
_chemical_formula_moiety 'C23 H22 N2 O4'
_chemical_formula_sum 'C23 H22 N2 O4'
_chemical_formula_weight 390.42
_space_group_crystal_system monoclinic
_space_group_IT_number 4
_space_group_name_Hall 'P 2yb'
_space_group_name_H-M_alt 'P 1 21 1'
_symmetry_space_group_name_Hall 'P 2yb'
_symmetry_space_group_name_H-M 'P 1 21 1'
_atom_sites_solution_hydrogens geom
_atom_sites_solution_primary direct
_atom_sites_solution_secondary difmap
_audit_creation_method SHELXL-2014/7
_audit_update_record
;
2016-11-24 deposited with the CCDC.
2017-04-11 downloaded from the CCDC.
;
_cell_angle_alpha 90
_cell_angle_beta 90.085(4)
_cell_angle_gamma 90
_cell_formula_units_Z 8
_cell_length_a 15.5798(6)
_cell_length_b 15.4279(8)
_cell_length_c 16.6633(7)
_cell_measurement_reflns_used 20362
_cell_measurement_temperature 100(2)
_cell_measurement_theta_max 31.28
_cell_measurement_theta_min 1.82
_cell_volume 4005.2(3)
_computing_cell_refinement 'CrysAlisPro 1.171.38.41 (Rigaku OD, 2015)'
_computing_data_collection 'CrystalClear (Rigaku Inc., 2008)'
_computing_data_reduction 'CrysAlisPro 1.171.38.41 (Rigaku OD, 2015)'
_computing_molecular_graphics 'CrystalStructure 4.2.2 (Rigaku, 2016)'
_computing_publication_material 'CrystalStructure 4.2.2 (Rigaku, 2016)'
_computing_structure_refinement 'SHELXL-2014/7 (Sheldrick, 2014)'
_computing_structure_solution 'SHELXT Version 2014/5 (Sheldrick, 2014)'
_diffrn_ambient_temperature 100(2)
_diffrn_detector_area_resol_mean 7.111
_diffrn_measured_fraction_theta_full 0.999
_diffrn_measured_fraction_theta_max 0.999
_diffrn_measurement_device_type 'Rigaku Saturn724'
_diffrn_measurement_method \w
_diffrn_radiation_type MoK\a
_diffrn_radiation_wavelength 0.71075
_diffrn_reflns_av_R_equivalents 0.0682
_diffrn_reflns_av_unetI/netI 0.0886
_diffrn_reflns_Laue_measured_fraction_full 0.999
_diffrn_reflns_Laue_measured_fraction_max 0.999
_diffrn_reflns_limit_h_max 20
_diffrn_reflns_limit_h_min -20
_diffrn_reflns_limit_k_max 20
_diffrn_reflns_limit_k_min -20
_diffrn_reflns_limit_l_max 22
_diffrn_reflns_limit_l_min -21
_diffrn_reflns_number 68739
_diffrn_reflns_point_group_measured_fraction_full 0.999
_diffrn_reflns_point_group_measured_fraction_max 0.997
_diffrn_reflns_theta_full 25.242
_diffrn_reflns_theta_max 27.996
_diffrn_reflns_theta_min 1.788
_diffrn_source 'Varimax 50 kV 24 mA Rotating anode'
_exptl_absorpt_coefficient_mu 0.089
_exptl_absorpt_correction_T_max 0.998
_exptl_absorpt_correction_T_min 0.750
_exptl_absorpt_correction_type multi-scan
_exptl_absorpt_process_details
;
CrysAlisPro 1.171.38.41 (Rigaku Oxford Diffraction, 2015)
Empirical absorption correction using spherical harmonics,
 implemented in SCALE3 ABSPACK scaling algorithm.
;
_exptl_crystal_colour orange
_exptl_crystal_density_diffrn 1.295
_exptl_crystal_density_method 'not measured'
_exptl_crystal_description plate
_exptl_crystal_F_000 1648
_exptl_crystal_size_max 0.120
_exptl_crystal_size_mid 0.040
_exptl_crystal_size_min 0.020
_refine_diff_density_max 0.369
_refine_diff_density_min -0.317
_refine_diff_density_rms 0.046
_refine_ls_abs_structure_details
;
 Flack x determined using 3696 quotients [(I+)-(I-)]/[(I+)+(I-)]
 (Parsons, Flack and Wagner, Acta Cryst. B69 (2013) 249-259).
;
_refine_ls_abs_structure_Flack -0.4(6)
_refine_ls_extinction_method none
_refine_ls_goodness_of_fit_ref 1.010
_refine_ls_hydrogen_treatment constr
_refine_ls_matrix_type full
_refine_ls_number_parameters 1272
_refine_ls_number_reflns 19261
_refine_ls_number_restraints 1351
_refine_ls_restrained_S_all 0.984
_refine_ls_R_factor_all 0.1309
_refine_ls_R_factor_gt 0.0647
_refine_ls_shift/su_max 0.000
_refine_ls_shift/su_mean 0.000
_refine_ls_structure_factor_coef Fsqd
_refine_ls_weighting_details 'w=1/[\s^2^(Fo^2^)+(0.0600P)^2^+0.3032P] where P=(Fo^2^+2Fc^2^)/3'
_refine_ls_weighting_scheme calc
_refine_ls_wR_factor_gt 0.1216
_refine_ls_wR_factor_ref 0.1448
_reflns_Friedel_coverage 0.925
_reflns_Friedel_fraction_full 0.999
_reflns_Friedel_fraction_max 0.995
_reflns_number_gt 11246
_reflns_number_total 19261
_reflns_threshold_expression 'I > 2\s(I)'
_cod_data_source_file c7ob00691h2.cif
_cod_data_source_block shelxl
_cod_database_code 7155580
_shelx_shelxl_version_number 2014/7
_shelx_space_group_comment
;
The symmetry employed for this shelxl refinement is uniquely defined
by the following loop, which should always be used as a source of
symmetry information in preference to the above space-group names.
They are only intended as comments.
;
_shelx_estimated_absorpt_t_min 0.989
_shelx_estimated_absorpt_t_max 0.998

loop_
_space_group_symop_operation_xyz
'x, y, z'
'-x, y+1/2, -z'

loop_
_atom_site_label
_atom_site_type_symbol
_atom_site_fract_x
_atom_site_fract_y
_atom_site_fract_z
_atom_site_U_iso_or_equiv
_atom_site_adp_type
_atom_site_occupancy
_atom_site_site_symmetry_order
_atom_site_calc_flag
_atom_site_refinement_flags_posn
_atom_site_refinement_flags_adp
_atom_site_refinement_flags_occupancy
_atom_site_disorder_assembly
_atom_site_disorder_group
O1 O -0.0342(2) 0.4002(3) 0.5726(2) 0.0575(11) Uani 1 1 d . . . . .
O2 O 0.02484(18) 0.3627(2) 0.45486(18) 0.0444(9) Uani 1 1 d . . . . .
O3 O 0.41716(18) 0.3940(3) 0.58261(18) 0.0455(9) Uani 1 1 d . . . . .
O4 O 0.36341(17) 0.3652(2) 0.46076(16) 0.0348(8) Uani 1 1 d . . . . .
O5 O 0.4671(2) 0.3723(2) 0.8838(2) 0.0541(10) Uani 1 1 d . . . . .
O6 O 0.5262(2) 0.4100(4) 0.9997(2) 0.0873(17) Uani 1 1 d . . . . .
O7 O 0.91657(18) 0.4160(2) 0.86504(18) 0.0390(8) Uani 1 1 d . . . . .
O8 O 0.86612(17) 0.3986(2) 0.98973(16) 0.0339(7) Uani 1 1 d . . . . .
O9 O 0.34486(18) 0.5957(2) 0.62438(18) 0.0443(9) Uani 1 1 d . . . . .
O10 O 0.40444(18) 0.6046(3) 0.50363(18) 0.0590(12) Uani 1 1 d . . . . .
O11 O 0.79628(17) 0.6244(2) 0.63523(17) 0.0348(8) Uani 1 1 d . . . . .
O12 O 0.74253(17) 0.6330(2) 0.51083(16) 0.0347(8) Uani 1 1 d . . . . .
O13 O 0.84145(17) 0.6186(2) 0.91900(17) 0.0385(8) Uani 1 1 d . . . . .
O14 O 0.89761(17) 0.6295(3) 1.04173(17) 0.0427(9) Uani 1 1 d . . . . .
O15 O 1.29212(18) 0.5981(2) 0.92277(18) 0.0401(9) Uani 1 1 d . . . . .
O16 O 1.23848(16) 0.6472(2) 1.03877(16) 0.0304(7) Uani 1 1 d . . . . .
C1 C 0.1175(3) 0.3816(3) 0.5628(2) 0.0301(11) Uani 1 1 d . . . . .
C2 C 0.1932(3) 0.3778(3) 0.5161(2) 0.0304(11) Uani 1 1 d . . . . .
C3 C 0.2656(2) 0.3838(3) 0.5649(2) 0.0300(11) Uani 1 1 d . . . . .
C4 C 0.2372(3) 0.3910(3) 0.6457(3) 0.0303(11) Uani 1 1 d . . . . .
C5 C 0.2902(3) 0.4010(3) 0.7133(3) 0.0366(12) Uani 1 1 d . . . . .
H5 H 0.3499 0.4045 0.7022 0.044 Uiso 1 1 calc R U . . .
C6 C 0.2683(3) 0.4067(4) 0.7940(3) 0.0410(13) Uani 1 1 d . . . . .
H6 H 0.3146 0.4147 0.8303 0.049 Uiso 1 1 calc R U . . .
C7 C 0.1878(3) 0.4020(4) 0.8279(3) 0.0426(13) Uani 1 1 d . . . . .
H7 H 0.1869 0.4054 0.8848 0.051 Uiso 1 1 calc R U . . .
C8 C 0.1085(3) 0.3931(4) 0.7922(3) 0.0393(12) Uani 1 1 d . . . . .
H8 H 0.0611 0.3899 0.8280 0.047 Uiso 1 1 calc R U . . .
C9 C 0.0882(3) 0.3883(3) 0.7110(3) 0.0358(12) Uani 1 1 d . . . . .
H9 H 0.0287 0.3848 0.6990 0.043 Uiso 1 1 calc R U . . .
C10 C 0.1431(3) 0.3879(3) 0.6443(3) 0.0316(11) Uani 1 1 d . . . . .
C11 C 0.0294(3) 0.3830(3) 0.5339(3) 0.0391(12) Uani 1 1 d . . . . .
C12 C -0.0598(3) 0.3631(4) 0.4191(3) 0.0514(16) Uani 1 1 d . . . . .
H12A H -0.0850 0.4219 0.4216 0.062 Uiso 1 1 calc R U . . .
H12B H -0.0982 0.3226 0.4479 0.062 Uiso 1 1 calc R U . . .
C13 C -0.0493(4) 0.3351(4) 0.3334(3) 0.0570(16) Uani 1 1 d . . . . .
H13A H -0.0177 0.3797 0.3038 0.068 Uiso 1 1 calc R U . . .
H13B H -0.1060 0.3270 0.3089 0.068 Uiso 1 1 calc R U . . .
H13C H -0.0174 0.2804 0.3315 0.068 Uiso 1 1 calc R U . . .
N1 N 0.1937(4) 0.3554(4) 0.4317(4) 0.0259(17) Uani 0.787(11) 1 d D U P A 1
N2 N 0.2029(3) 0.4199(3) 0.3873(4) 0.0312(15) Uani 0.787(11) 1 d D U P A 1
C14 C 0.2034(5) 0.3993(6) 0.3035(4) 0.0294(17) Uani 0.787(11) 1 d D U P A 1
C15 C 0.2216(5) 0.4667(5) 0.2527(4) 0.047(2) Uani 0.787(11) 1 d D U P A 1
H15 H 0.2355 0.5221 0.2740 0.057 Uiso 0.787(11) 1 calc R U P A 1
C16 C 0.2200(6) 0.4542(5) 0.1714(4) 0.046(2) Uani 0.787(11) 1 d D U P A 1
H16 H 0.2333 0.5013 0.1369 0.055 Uiso 0.787(11) 1 calc R U P A 1
C17 C 0.1994(17) 0.3752(10) 0.1387(4) 0.032(3) Uani 0.787(11) 1 d D U P A 1
C18 C 0.1825(10) 0.3083(9) 0.1907(5) 0.038(3) Uani 0.787(11) 1 d D U P A 1
H18 H 0.1698 0.2526 0.1694 0.046 Uiso 0.787(11) 1 calc R U P A 1
C19 C 0.1836(6) 0.3193(6) 0.2731(5) 0.034(2) Uani 0.787(11) 1 d D U P A 1
H19 H 0.1707 0.2723 0.3080 0.040 Uiso 0.787(11) 1 calc R U P A 1
C20 C 0.1967(3) 0.3658(4) 0.0496(3) 0.0502(15) Uani 0.787(11) 1 d D U P A 1
H20A H 0.1776 0.4204 0.0254 0.075 Uiso 0.787(11) 1 calc R U P A 1
H20B H 0.1566 0.3194 0.0351 0.075 Uiso 0.787(11) 1 calc R U P A 1
H20C H 0.2542 0.3514 0.0298 0.075 Uiso 0.787(11) 1 calc R U P A 1
N1A N 0.1975(14) 0.4051(16) 0.4340(13) 0.029(5) Uani 0.213(11) 1 d D U P A 2
N2A N 0.1943(17) 0.3376(15) 0.3951(12) 0.034(6) Uani 0.213(11) 1 d D U P A 2
C14A C 0.1965(18) 0.355(2) 0.3092(12) 0.029(6) Uani 0.213(11) 1 d D U P A 2
C15A C 0.2362(18) 0.4242(18) 0.2748(14) 0.035(5) Uani 0.213(11) 1 d D U P A 2
H15A H 0.2605 0.4689 0.3068 0.042 Uiso 0.213(11) 1 calc R U P A 2
C16A C 0.240(2) 0.428(2) 0.1905(14) 0.044(7) Uani 0.213(11) 1 d D U P A 2
H16A H 0.2677 0.4761 0.1663 0.052 Uiso 0.213(11) 1 calc R U P A 2
C17A C 0.205(7) 0.364(4) 0.1410(12) 0.042(9) Uani 0.213(11) 1 d D U P A 2
C18A C 0.167(4) 0.295(3) 0.1809(15) 0.031(7) Uani 0.213(11) 1 d D U P A 2
H18A H 0.1391 0.2515 0.1505 0.037 Uiso 0.213(11) 1 calc R U P A 2
C19A C 0.170(2) 0.2879(18) 0.2624(15) 0.029(6) Uani 0.213(11) 1 d D U P A 2
H19A H 0.1524 0.2351 0.2870 0.035 Uiso 0.213(11) 1 calc R U P A 2
C20A C 0.1967(3) 0.3658(4) 0.0496(3) 0.0502(15) Uani 0.213(11) 1 d D U P A 2
H20D H 0.1377 0.3810 0.0349 0.075 Uiso 0.213(11) 1 calc R U P A 2
H20E H 0.2107 0.3084 0.0280 0.075 Uiso 0.213(11) 1 calc R U P A 2
H20F H 0.2363 0.4089 0.0273 0.075 Uiso 0.213(11) 1 calc R U P A 2
C21 C 0.3556(3) 0.3824(3) 0.5394(2) 0.0310(11) Uani 1 1 d . . . . .
C22 C 0.4505(3) 0.3596(3) 0.4307(3) 0.0351(11) Uani 1 1 d . . . . .
H22A H 0.4807 0.3096 0.4550 0.042 Uiso 1 1 calc R U . . .
H22B H 0.4828 0.4131 0.4436 0.042 Uiso 1 1 calc R U . . .
C23 C 0.4431(3) 0.3482(3) 0.3412(3) 0.0405(12) Uani 1 1 d . . . . .
H23A H 0.4173 0.4002 0.3176 0.049 Uiso 1 1 calc R U . . .
H23B H 0.4068 0.2978 0.3295 0.049 Uiso 1 1 calc R U . . .
H23C H 0.5003 0.3391 0.3183 0.049 Uiso 1 1 calc R U . . .
C24 C 0.6185(3) 0.3950(3) 0.8917(2) 0.0302(10) Uani 1 1 d . . . . .
C25 C 0.6939(3) 0.4011(3) 0.9364(2) 0.0288(10) Uani 1 1 d . . . . .
C26 C 0.7660(3) 0.4087(3) 0.8862(2) 0.0279(10) Uani 1 1 d . . . . .
C27 C 0.7353(3) 0.4080(3) 0.8059(2) 0.0271(10) Uani 1 1 d . . . . .
C28 C 0.7864(3) 0.4164(3) 0.7376(3) 0.0326(11) Uani 1 1 d . . . . .
H28 H 0.8460 0.4243 0.7474 0.039 Uiso 1 1 calc R U . . .
C29 C 0.7623(3) 0.4149(3) 0.6574(3) 0.0375(12) Uani 1 1 d . . . . .
H29 H 0.8078 0.4213 0.6200 0.045 Uiso 1 1 calc R U . . .
C30 C 0.6822(3) 0.4055(3) 0.6245(3) 0.0379(12) Uani 1 1 d . . . . .
H30 H 0.6800 0.4070 0.5676 0.045 Uiso 1 1 calc R U . . .
C31 C 0.6035(3) 0.3939(3) 0.6625(3) 0.0381(12) Uani 1 1 d . . . . .
H31 H 0.5555 0.3863 0.6280 0.046 Uiso 1 1 calc R U . . .
C32 C 0.5860(3) 0.3922(3) 0.7444(3) 0.0321(11) Uani 1 1 d . . . . .
H32 H 0.5271 0.3860 0.7579 0.039 Uiso 1 1 calc R U . . .
C33 C 0.6415(2) 0.3980(3) 0.8092(3) 0.0288(10) Uani 1 1 d . . . . .
C34 C 0.5298(3) 0.3893(3) 0.9219(3) 0.0410(12) Uani 1 1 d . . . . .
C35 C 0.4420(4) 0.4022(7) 1.0376(4) 0.108(3) Uani 1 1 d . . . . .
H35A H 0.4253 0.4590 1.0605 0.130 Uiso 1 1 calc R U . . .
H35B H 0.3988 0.3863 0.9965 0.130 Uiso 1 1 calc R U . . .
C36 C 0.4420(4) 0.3421(5) 1.0962(5) 0.112(3) Uani 1 1 d . . . . .
H36A H 0.4922 0.3506 1.1308 0.135 Uiso 1 1 calc R U . . .
H36B H 0.4441 0.2841 1.0723 0.135 Uiso 1 1 calc R U . . .
H36C H 0.3895 0.3478 1.1282 0.135 Uiso 1 1 calc R U . . .
N3 N 0.6999(2) 0.4091(3) 1.0217(2) 0.0394(10) Uani 1 1 d . . . . .
N4 N 0.6901(2) 0.3393(3) 1.0568(2) 0.0337(9) Uani 1 1 d . . . . .
C37 C 0.6963(3) 0.3484(4) 1.1436(3) 0.0367(12) Uani 1 1 d . . . . .
C38 C 0.7334(4) 0.4167(4) 1.1820(3) 0.0673(18) Uani 1 1 d . . . . .
H38 H 0.7576 0.4628 1.1518 0.081 Uiso 1 1 calc R U . . .
C39 C 0.7359(5) 0.4189(5) 1.2646(3) 0.083(2) Uani 1 1 d . . . . .
H39 H 0.7613 0.4672 1.2908 0.099 Uiso 1 1 calc R U . . .
C40 C 0.7023(3) 0.3523(4) 1.3102(3) 0.0456(14) Uani 1 1 d . . . . .
C41 C 0.6696(3) 0.2834(4) 1.2698(3) 0.0425(13) Uani 1 1 d . . . . .
H41 H 0.6480 0.2355 1.2993 0.051 Uiso 1 1 calc R U . . .
C42 C 0.6668(3) 0.2811(4) 1.1868(3) 0.0424(13) Uani 1 1 d . . . . .
H42 H 0.6440 0.2318 1.1602 0.051 Uiso 1 1 calc R U . . .
C43 C 0.7020(4) 0.3540(5) 1.4007(3) 0.076(2) Uani 1 1 d . . . . .
H43A H 0.6449 0.3382 1.4203 0.114 Uiso 1 1 calc R U . . .
H43B H 0.7167 0.4124 1.4194 0.114 Uiso 1 1 calc R U . . .
H43C H 0.7444 0.3125 1.4211 0.114 Uiso 1 1 calc R U . . .
C44 C 0.8565(3) 0.4096(3) 0.9104(3) 0.0311(11) Uani 1 1 d . . . . .
C45 C 0.9530(3) 0.3876(3) 1.0177(3) 0.0393(12) Uani 1 1 d . . . . .
H45A H 0.9863 0.4414 1.0091 0.047 Uiso 1 1 calc R U . . .
H45B H 0.9813 0.3398 0.9881 0.047 Uiso 1 1 calc R U . . .
C46 C 0.9485(3) 0.3667(4) 1.1053(3) 0.0496(15) Uani 1 1 d . . . . .
H46A H 0.9172 0.3122 1.1128 0.059 Uiso 1 1 calc R U . . .
H46B H 0.9185 0.4134 1.1335 0.059 Uiso 1 1 calc R U . . .
H46C H 1.0067 0.3608 1.1268 0.059 Uiso 1 1 calc R U . . .
C47 C 0.4977(2) 0.6038(3) 0.6132(2) 0.0293(10) Uani 1 1 d . . . . .
C48 C 0.5720(2) 0.6133(3) 0.5665(2) 0.0286(10) Uani 1 1 d . . . . .
C49 C 0.6447(2) 0.6193(3) 0.6163(2) 0.0260(9) Uani 1 1 d . . . . .
C50 C 0.6165(2) 0.6147(3) 0.6975(2) 0.0245(9) Uani 1 1 d . . . . .
C51 C 0.6680(3) 0.6208(3) 0.7651(2) 0.0281(10) Uani 1 1 d . . . . .
H51 H 0.7274 0.6290 0.7551 0.034 Uiso 1 1 calc R U . . .
C52 C 0.6452(3) 0.6165(3) 0.8451(2) 0.0307(10) Uani 1 1 d . . . . .
H52 H 0.6908 0.6238 0.8823 0.037 Uiso 1 1 calc R U . . .
C53 C 0.5649(3) 0.6030(3) 0.8786(2) 0.0331(11) Uani 1 1 d . . . . .
H53 H 0.5636 0.6019 0.9356 0.040 Uiso 1 1 calc R U . . .
C54 C 0.4868(3) 0.5910(3) 0.8415(3) 0.0310(11) Uani 1 1 d . . . . .
H54 H 0.4396 0.5810 0.8763 0.037 Uiso 1 1 calc R U . . .
C55 C 0.4677(3) 0.5917(3) 0.7599(2) 0.0287(11) Uani 1 1 d . . . . .
H55 H 0.4090 0.5826 0.7466 0.034 Uiso 1 1 calc R U . . .
C56 C 0.5225(2) 0.6036(3) 0.6949(2) 0.0255(10) Uani 1 1 d . . . . .
C57 C 0.4088(3) 0.6000(3) 0.5836(3) 0.0331(11) Uani 1 1 d . . . . .
C58 C 0.3194(3) 0.6094(5) 0.4679(3) 0.0644(19) Uani 1 1 d . . . . .
H58A H 0.2941 0.5507 0.4642 0.077 Uiso 1 1 calc R U . . .
H58B H 0.2814 0.6457 0.5016 0.077 Uiso 1 1 calc R U . . .
C59 C 0.3267(3) 0.6462(5) 0.3898(4) 0.0701(19) Uani 1 1 d . . . . .
H59A H 0.3601 0.6073 0.3554 0.084 Uiso 1 1 calc R U . . .
H59B H 0.3558 0.7024 0.3935 0.084 Uiso 1 1 calc R U . . .
H59C H 0.2694 0.6543 0.3668 0.084 Uiso 1 1 calc R U . . .
N5 N 0.5742(6) 0.5952(6) 0.4824(5) 0.022(2) Uani 0.564(11) 1 d D U P B 3
N6 N 0.5680(5) 0.6629(5) 0.4425(5) 0.0219(19) Uani 0.564(11) 1 d D U P B 3
C60 C 0.5675(6) 0.6477(8) 0.3572(5) 0.022(2) Uani 0.564(11) 1 d D U P B 3
C61 C 0.5803(9) 0.7187(8) 0.3076(7) 0.037(3) Uani 0.564(11) 1 d D U P B 3
H61 H 0.5862 0.7751 0.3299 0.044 Uiso 0.564(11) 1 calc R U P B 3
C62 C 0.5845(14) 0.7068(9) 0.2253(7) 0.035(3) Uani 0.564(11) 1 d D U P B 3
H62 H 0.5987 0.7547 0.1920 0.042 Uiso 0.564(11) 1 calc R U P B 3
C63 C 0.5685(3) 0.6269(4) 0.1903(2) 0.0333(11) Uani 0.564(11) 1 d D U P B 3
C64 C 0.5478(10) 0.5588(8) 0.2401(7) 0.060(4) Uani 0.564(11) 1 d D U P B 3
H64 H 0.5316 0.5047 0.2176 0.072 Uiso 0.564(11) 1 calc R U P B 3
C65 C 0.5504(9) 0.5686(9) 0.3244(6) 0.051(3) Uani 0.564(11) 1 d D U P B 3
H65 H 0.5402 0.5201 0.3582 0.061 Uiso 0.564(11) 1 calc R U P B 3
C66 C 0.5734(15) 0.6184(16) 0.1000(7) 0.044(5) Uani 0.564(11) 1 d D U P B 3
H66A H 0.5186 0.5963 0.0795 0.066 Uiso 0.564(11) 1 calc R U P B 3
H66B H 0.6195 0.5781 0.0858 0.066 Uiso 0.564(11) 1 calc R U P B 3
H66C H 0.5851 0.6753 0.0763 0.066 Uiso 0.564(11) 1 calc R U P B 3
N5A N 0.5738(8) 0.6412(9) 0.4831(8) 0.029(3) Uani 0.436(11) 1 d D U P B 4
N6A N 0.5736(6) 0.5769(6) 0.4387(7) 0.031(3) Uani 0.436(11) 1 d D U P B 4
C60A C 0.5738(9) 0.6017(11) 0.3551(7) 0.028(3) Uani 0.436(11) 1 d D U P B 4
C61A C 0.5737(10) 0.6838(11) 0.3246(8) 0.031(3) Uani 0.436(11) 1 d D U P B 4
H61A H 0.5764 0.7324 0.3595 0.037 Uiso 0.436(11) 1 calc R U P B 4
C62A C 0.5696(17) 0.6957(11) 0.2420(9) 0.032(4) Uani 0.436(11) 1 d D U P B 4
H62A H 0.5676 0.7529 0.2210 0.039 Uiso 0.436(11) 1 calc R U P B 4
C63A C 0.5685(3) 0.6269(4) 0.1903(2) 0.0333(11) Uani 0.436(11) 1 d D U P B 4
C64A C 0.5738(9) 0.5432(9) 0.2224(8) 0.035(3) Uani 0.436(11) 1 d D U P B 4
H64A H 0.5783 0.4947 0.1875 0.042 Uiso 0.436(11) 1 calc R U P B 4
C65A C 0.5727(8) 0.5310(9) 0.3038(8) 0.036(3) Uani 0.436(11) 1 d D U P B 4
H65A H 0.5712 0.4739 0.3251 0.043 Uiso 0.436(11) 1 calc R U P B 4
C66A C 0.563(2) 0.637(2) 0.1000(9) 0.048(7) Uani 0.436(11) 1 d D U P B 4
H66D H 0.5030 0.6485 0.0846 0.073 Uiso 0.436(11) 1 calc R U P B 4
H66E H 0.5818 0.5829 0.0742 0.073 Uiso 0.436(11) 1 calc R U P B 4
H66F H 0.5993 0.6847 0.0827 0.073 Uiso 0.436(11) 1 calc R U P B 4
C67 C 0.7345(3) 0.6262(3) 0.5909(2) 0.0278(10) Uani 1 1 d . . . . .
C68 C 0.8285(3) 0.6401(3) 0.4802(2) 0.0314(11) Uani 1 1 d . . . . .
H68A H 0.8620 0.5876 0.4937 0.038 Uiso 1 1 calc R U . . .
H68B H 0.8577 0.6912 0.5038 0.038 Uiso 1 1 calc R U . . .
C69 C 0.8210(3) 0.6499(4) 0.3909(3) 0.0455(14) Uani 1 1 d . . . . .
H69A H 0.7943 0.5979 0.3682 0.055 Uiso 1 1 calc R U . . .
H69B H 0.8783 0.6577 0.3678 0.055 Uiso 1 1 calc R U . . .
H69C H 0.7855 0.7006 0.3785 0.055 Uiso 1 1 calc R U . . .
C70 C 0.9935(2) 0.6218(3) 0.9342(2) 0.0287(10) Uani 1 1 d . . . . .
C71 C 1.0675(2) 0.6269(3) 0.9827(2) 0.0306(10) Uani 1 1 d . . . . .
C72 C 1.1412(2) 0.6220(3) 0.9344(2) 0.0279(10) Uani 1 1 d . . . . .
C73 C 1.1147(3) 0.6160(3) 0.8531(2) 0.0269(10) Uani 1 1 d . . . . .
C74 C 1.1691(3) 0.6140(3) 0.7868(2) 0.0303(10) Uani 1 1 d . . . . .
H74 H 1.2286 0.6184 0.7986 0.036 Uiso 1 1 calc R U . . .
C75 C 1.1486(3) 0.6066(3) 0.7062(2) 0.0339(11) Uani 1 1 d . . . . .
H75 H 1.1959 0.6086 0.6703 0.041 Uiso 1 1 calc R U . . .
C76 C 1.0696(3) 0.5968(3) 0.6709(3) 0.0361(12) Uani 1 1 d . . . . .
H76 H 1.0701 0.5908 0.6142 0.043 Uiso 1 1 calc R U . . .
C77 C 0.9885(3) 0.5944(3) 0.7065(3) 0.0312(11) Uani 1 1 d . . . . .
H77 H 0.9417 0.5852 0.6708 0.037 Uiso 1 1 calc R U . . .
C78 C 0.9669(3) 0.6036(3) 0.7866(2) 0.0265(10) Uani 1 1 d . . . . .
H78 H 0.9072 0.6028 0.7980 0.032 Uiso 1 1 calc R U . . .
C79 C 1.0206(2) 0.6140(3) 0.8530(2) 0.0264(10) Uani 1 1 d . . . . .
C80 C 0.9041(3) 0.6227(3) 0.9617(2) 0.0315(10) Uani 1 1 d . . . . .
C81 C 0.8120(3) 0.6322(4) 1.0745(3) 0.0409(13) Uani 1 1 d . . . . .
H81A H 0.7805 0.5785 1.0606 0.049 Uiso 1 1 calc R U . . .
H81B H 0.7801 0.6824 1.0526 0.049 Uiso 1 1 calc R U . . .
C82 C 0.8209(3) 0.6402(4) 1.1636(3) 0.0458(14) Uani 1 1 d . . . . .
H82A H 0.8462 0.6966 1.1769 0.055 Uiso 1 1 calc R U . . .
H82B H 0.8581 0.5938 1.1838 0.055 Uiso 1 1 calc R U . . .
H82C H 0.7642 0.6354 1.1886 0.055 Uiso 1 1 calc R U . . .
N7 N 1.0689(5) 0.6095(6) 1.0671(5) 0.023(2) Uani 0.582(13) 1 d D U P C 5
N8 N 1.0642(4) 0.6784(5) 1.1070(5) 0.0243(19) Uani 0.582(13) 1 d D U P C 5
C83 C 1.0623(6) 0.6621(9) 1.1919(5) 0.024(2) Uani 0.582(13) 1 d D U P C 5
C84 C 1.0838(8) 0.7316(7) 1.2410(7) 0.030(3) Uani 0.582(13) 1 d D U P C 5
H84 H 1.0971 0.7862 1.2177 0.037 Uiso 0.582(13) 1 calc R U P C 5
C85 C 1.086(2) 0.7218(9) 1.3234(8) 0.034(3) Uani 0.582(13) 1 d D U P C 5
H85 H 1.0999 0.7700 1.3564 0.041 Uiso 0.582(13) 1 calc R U P C 5
C86 C 1.0681(3) 0.6413(4) 1.3587(3) 0.0336(11) Uani 0.582(13) 1 d D U P C 5
C87 C 1.0408(13) 0.5748(8) 1.3083(7) 0.044(4) Uani 0.582(13) 1 d D U P C 5
H87 H 1.0222 0.5216 1.3309 0.053 Uiso 0.582(13) 1 calc R U P C 5
C88 C 1.0401(8) 0.5850(8) 1.2259(6) 0.039(3) Uani 0.582(13) 1 d D U P C 5
H88 H 1.0241 0.5376 1.1926 0.047 Uiso 0.582(13) 1 calc R U P C 5
C89 C 1.067(2) 0.6322(19) 1.4494(7) 0.044(5) Uani 0.582(13) 1 d D U P C 5
H89A H 1.0247 0.5882 1.4647 0.066 Uiso 0.582(13) 1 calc R U P C 5
H89B H 1.0514 0.6879 1.4737 0.066 Uiso 0.582(13) 1 calc R U P C 5
H89C H 1.1239 0.6146 1.4683 0.066 Uiso 0.582(13) 1 calc R U P C 5
N7A N 1.0669(8) 0.6569(9) 1.0639(8) 0.030(3) Uani 0.418(13) 1 d D U P C 6
N8A N 1.0649(6) 0.5914(7) 1.1088(7) 0.030(3) Uani 0.418(13) 1 d D U P C 6
C83A C 1.0660(9) 0.6149(12) 1.1929(7) 0.029(3) Uani 0.418(13) 1 d D U P C 6
C84A C 1.0800(11) 0.6966(12) 1.2221(9) 0.030(4) Uani 0.418(13) 1 d D U P C 6
H84A H 1.0864 0.7443 1.1866 0.036 Uiso 0.418(13) 1 calc R U P C 6
C85A C 1.085(3) 0.7085(14) 1.3048(10) 0.040(5) Uani 0.418(13) 1 d D U P C 6
H85A H 1.0993 0.7641 1.3252 0.048 Uiso 0.418(13) 1 calc R U P C 6
C86A C 1.0681(3) 0.6413(4) 1.3587(3) 0.0336(11) Uani 0.418(13) 1 d D U P C 6
C87A C 1.0587(18) 0.5599(11) 1.3244(10) 0.043(5) Uani 0.418(13) 1 d D U P C 6
H87A H 1.0546 0.5111 1.3590 0.051 Uiso 0.418(13) 1 calc R U P C 6
C88A C 1.0551(11) 0.5463(11) 1.2433(9) 0.045(4) Uani 0.418(13) 1 d D U P C 6
H88A H 1.0451 0.4899 1.2225 0.054 Uiso 0.418(13) 1 calc R U P C 6
C89A C 1.081(3) 0.647(3) 1.4491(9) 0.049(8) Uani 0.418(13) 1 d D U P C 6
H89D H 1.1190 0.6961 1.4615 0.073 Uiso 0.418(13) 1 calc R U P C 6
H89E H 1.1074 0.5934 1.4686 0.073 Uiso 0.418(13) 1 calc R U P C 6
H89F H 1.0256 0.6557 1.4754 0.073 Uiso 0.418(13) 1 calc R U P C 6
C90 C 1.2306(2) 0.6211(3) 0.9622(2) 0.0289(10) Uani 1 1 d . . . . .
C91 C 1.3253(3) 0.6514(3) 1.0696(3) 0.0324(11) Uani 1 1 d . . . . .
H91A H 1.3590 0.6951 1.0397 0.039 Uiso 1 1 calc R U . . .
H91B H 1.3539 0.5944 1.0640 0.039 Uiso 1 1 calc R U . . .
C92 C 1.3190(3) 0.6763(3) 1.1570(3) 0.0390(12) Uani 1 1 d . . . . .
H92A H 1.2855 0.6324 1.1858 0.047 Uiso 1 1 calc R U . . .
H92B H 1.2905 0.7327 1.1617 0.047 Uiso 1 1 calc R U . . .
H92C H 1.3767 0.6798 1.1802 0.047 Uiso 1 1 calc R U . . .

loop_
_atom_site_aniso_label
_atom_site_aniso_U_11
_atom_site_aniso_U_22
_atom_site_aniso_U_33
_atom_site_aniso_U_23
_atom_site_aniso_U_13
_atom_site_aniso_U_12
O1 0.0253(17) 0.107(3) 0.040(2) 0.011(2) 0.0020(16) 0.010(2)
O2 0.0279(16) 0.071(3) 0.0340(19) 0.0060(17) -0.0090(14) -0.0047(16)
O3 0.0271(17) 0.076(3) 0.0334(18) -0.0071(18) -0.0006(14) -0.0055(18)
O4 0.0228(15) 0.058(2) 0.0235(16) 0.0035(15) 0.0082(12) -0.0032(15)
O5 0.0288(18) 0.064(3) 0.069(3) -0.014(2) 0.0041(18) -0.0089(18)
O6 0.0273(19) 0.200(5) 0.034(2) 0.018(3) 0.0075(17) 0.024(3)
O7 0.0229(15) 0.063(2) 0.0314(17) -0.0040(16) 0.0024(14) -0.0031(16)
O8 0.0266(15) 0.048(2) 0.0269(16) 0.0002(15) -0.0066(12) 0.0004(15)
O9 0.0207(16) 0.077(3) 0.0356(19) -0.0120(18) 0.0003(14) 0.0009(16)
O10 0.0225(16) 0.129(4) 0.0253(18) 0.009(2) -0.0073(13) -0.008(2)
O11 0.0216(15) 0.050(2) 0.0334(17) 0.0019(16) -0.0008(13) 0.0033(15)
O12 0.0216(14) 0.059(2) 0.0240(17) -0.0074(15) 0.0038(12) -0.0058(15)
O13 0.0208(15) 0.065(2) 0.0296(16) 0.0033(17) 0.0004(13) -0.0008(16)
O14 0.0181(14) 0.086(3) 0.0239(16) -0.0014(18) 0.0053(12) -0.0021(17)
O15 0.0233(16) 0.064(3) 0.0326(18) -0.0072(17) 0.0004(14) 0.0018(16)
O16 0.0197(14) 0.046(2) 0.0253(16) -0.0021(14) -0.0017(12) -0.0052(13)
C1 0.025(2) 0.040(3) 0.025(2) 0.004(2) 0.0007(19) -0.002(2)
C2 0.026(2) 0.041(3) 0.024(2) 0.004(2) -0.0001(19) 0.000(2)
C3 0.021(2) 0.044(3) 0.025(2) 0.004(2) 0.0012(18) -0.004(2)
C4 0.024(2) 0.040(3) 0.026(2) 0.000(2) 0.0002(18) -0.001(2)
C5 0.026(2) 0.057(4) 0.028(3) -0.003(2) 0.0015(19) 0.001(2)
C6 0.038(3) 0.060(4) 0.025(3) -0.002(2) -0.006(2) 0.007(3)
C7 0.046(3) 0.059(4) 0.022(2) 0.000(2) 0.006(2) 0.010(3)
C8 0.040(3) 0.047(3) 0.031(3) 0.002(2) 0.011(2) 0.004(2)
C9 0.028(2) 0.045(3) 0.035(3) 0.004(2) 0.007(2) 0.004(2)
C10 0.028(2) 0.037(3) 0.029(3) 0.002(2) 0.002(2) 0.001(2)
C11 0.025(2) 0.054(3) 0.038(3) 0.014(2) 0.000(2) 0.002(2)
C12 0.024(2) 0.075(4) 0.055(4) 0.027(3) -0.014(2) -0.008(3)
C13 0.055(3) 0.052(4) 0.064(4) -0.006(3) -0.029(3) -0.005(3)
N1 0.024(3) 0.030(4) 0.024(4) 0.008(3) 0.001(3) -0.003(3)
N2 0.034(3) 0.037(3) 0.023(3) 0.000(2) 0.001(2) -0.004(2)
C14 0.033(4) 0.035(5) 0.020(3) 0.002(3) -0.001(3) -0.009(4)
C15 0.080(5) 0.035(4) 0.027(4) 0.002(3) 0.001(4) -0.021(4)
C16 0.080(7) 0.032(4) 0.027(4) 0.009(3) 0.001(4) -0.020(4)
C17 0.030(5) 0.044(6) 0.021(4) 0.003(3) -0.001(4) -0.006(6)
C18 0.049(7) 0.036(5) 0.030(5) -0.009(4) -0.006(4) -0.004(4)
C19 0.047(5) 0.026(5) 0.027(4) -0.003(3) -0.007(4) -0.009(4)
C20 0.053(3) 0.069(4) 0.028(3) -0.002(3) -0.002(2) -0.007(3)
N1A 0.021(9) 0.038(12) 0.029(12) 0.011(11) 0.000(9) -0.006(10)
N2A 0.027(9) 0.052(12) 0.024(10) -0.003(9) 0.003(10) -0.007(9)
C14A 0.026(10) 0.033(13) 0.028(10) 0.004(10) -0.002(9) -0.009(12)
C15A 0.045(11) 0.021(11) 0.040(11) -0.012(9) 0.012(10) -0.015(10)
C16A 0.049(13) 0.036(13) 0.045(12) 0.015(10) 0.009(11) -0.004(11)
C17A 0.049(16) 0.051(15) 0.025(12) 0.002(11) 0.000(13) 0.007(14)
C18A 0.051(16) 0.028(14) 0.014(10) -0.001(9) -0.018(10) 0.004(11)
C19A 0.040(13) 0.017(13) 0.029(11) -0.001(10) -0.014(10) -0.007(11)
C20A 0.053(3) 0.069(4) 0.028(3) -0.002(3) -0.002(2) -0.007(3)
C21 0.028(2) 0.040(3) 0.024(2) 0.003(2) -0.0017(19) -0.005(2)
C22 0.029(2) 0.038(3) 0.039(3) 0.001(2) 0.011(2) -0.001(2)
C23 0.038(3) 0.043(3) 0.041(3) -0.008(2) 0.018(2) -0.003(2)
C24 0.027(2) 0.035(3) 0.029(2) 0.005(2) 0.0045(19) 0.005(2)
C25 0.032(2) 0.033(3) 0.022(2) -0.003(2) -0.0025(18) 0.004(2)
C26 0.028(2) 0.033(3) 0.023(2) -0.0029(19) 0.0006(18) -0.001(2)
C27 0.026(2) 0.029(3) 0.027(2) -0.001(2) 0.0006(18) 0.001(2)
C28 0.030(2) 0.036(3) 0.032(3) -0.003(2) -0.002(2) 0.002(2)
C29 0.040(3) 0.047(3) 0.025(3) -0.002(2) 0.001(2) 0.010(2)
C30 0.048(3) 0.039(3) 0.026(2) -0.005(2) -0.006(2) 0.009(2)
C31 0.039(3) 0.036(3) 0.039(3) -0.006(2) -0.014(2) 0.002(2)
C32 0.025(2) 0.034(3) 0.037(3) -0.004(2) -0.005(2) 0.000(2)
C33 0.024(2) 0.028(3) 0.035(3) -0.003(2) -0.0069(19) 0.000(2)
C34 0.031(3) 0.039(3) 0.053(3) 0.010(3) 0.002(2) 0.008(2)
C35 0.043(4) 0.192(10) 0.089(5) 0.054(6) 0.040(4) 0.044(5)
C36 0.042(4) 0.110(7) 0.185(9) 0.084(6) 0.036(5) 0.004(4)
N3 0.036(2) 0.041(3) 0.042(2) -0.002(2) 0.0026(18) -0.0001(19)
N4 0.029(2) 0.034(2) 0.038(2) -0.0048(19) 0.0025(18) -0.0031(18)
C37 0.029(3) 0.055(4) 0.027(3) -0.004(2) 0.001(2) -0.002(2)
C38 0.097(5) 0.062(4) 0.043(3) 0.009(3) 0.002(3) -0.038(4)
C39 0.118(6) 0.087(5) 0.043(4) -0.014(3) -0.002(4) -0.057(5)
C40 0.039(3) 0.074(4) 0.023(3) 0.002(3) 0.000(2) -0.012(3)
C41 0.044(3) 0.051(3) 0.033(3) 0.007(2) 0.006(2) 0.001(3)
C42 0.042(3) 0.049(3) 0.036(3) -0.005(2) 0.004(2) 0.007(2)
C43 0.068(4) 0.135(7) 0.024(3) -0.004(4) -0.001(3) -0.018(4)
C44 0.032(2) 0.035(3) 0.027(2) -0.005(2) -0.006(2) 0.002(2)
C45 0.033(2) 0.044(3) 0.041(3) 0.001(2) -0.013(2) -0.002(2)
C46 0.046(3) 0.060(4) 0.042(3) 0.004(3) -0.019(2) 0.001(3)
C47 0.023(2) 0.041(3) 0.023(2) -0.001(2) -0.0040(17) 0.002(2)
C48 0.022(2) 0.042(3) 0.021(2) -0.001(2) 0.0009(17) 0.001(2)
C49 0.021(2) 0.035(3) 0.022(2) -0.003(2) 0.0005(17) 0.004(2)
C50 0.024(2) 0.029(3) 0.020(2) 0.0028(19) 0.0016(17) 0.004(2)
C51 0.022(2) 0.037(3) 0.026(2) 0.002(2) -0.0021(17) 0.002(2)
C52 0.031(2) 0.042(3) 0.019(2) -0.001(2) -0.0064(18) 0.004(2)
C53 0.037(3) 0.046(3) 0.016(2) 0.007(2) 0.0009(19) 0.011(2)
C54 0.026(2) 0.042(3) 0.024(2) 0.003(2) 0.0062(19) 0.005(2)
C55 0.022(2) 0.040(3) 0.025(2) 0.003(2) 0.0038(18) 0.0055(19)
C56 0.022(2) 0.030(3) 0.025(2) 0.0019(19) 0.0003(17) 0.0023(19)
C57 0.026(2) 0.049(3) 0.024(2) -0.003(2) -0.0024(19) 0.000(2)
C58 0.032(3) 0.124(6) 0.037(3) 0.010(4) -0.018(2) -0.012(3)
C59 0.046(3) 0.080(5) 0.083(5) 0.036(4) -0.031(3) -0.005(3)
N5 0.026(4) 0.023(5) 0.016(4) -0.008(4) 0.001(3) -0.001(4)
N6 0.021(3) 0.028(4) 0.017(4) 0.000(3) -0.001(3) -0.005(3)
C60 0.028(4) 0.020(6) 0.018(4) 0.004(4) 0.003(4) -0.007(5)
C61 0.061(6) 0.028(6) 0.022(5) 0.005(4) 0.005(4) 0.002(6)
C62 0.044(8) 0.048(6) 0.014(5) 0.002(4) 0.010(5) -0.001(5)
C63 0.028(2) 0.052(3) 0.020(2) -0.003(2) 0.0001(17) -0.008(2)
C64 0.092(9) 0.050(7) 0.037(6) -0.009(5) 0.012(6) -0.039(6)
C65 0.086(8) 0.043(7) 0.025(5) 0.000(5) 0.003(5) -0.026(6)
C66 0.029(6) 0.083(14) 0.020(6) -0.007(6) -0.018(5) 0.017(7)
N5A 0.026(5) 0.031(7) 0.030(7) -0.007(7) -0.002(5) 0.001(6)
N6A 0.031(5) 0.032(5) 0.032(6) -0.008(4) 0.002(4) -0.006(4)
C60A 0.031(6) 0.030(7) 0.025(5) 0.005(6) -0.006(4) -0.015(6)
C61A 0.042(6) 0.030(8) 0.022(7) -0.008(6) 0.001(6) -0.008(7)
C62A 0.039(9) 0.034(7) 0.023(7) 0.000(6) 0.007(7) -0.004(6)
C63A 0.028(2) 0.052(3) 0.020(2) -0.003(2) 0.0001(17) -0.008(2)
C64A 0.028(6) 0.049(7) 0.028(6) -0.001(5) 0.003(5) 0.007(5)
C65A 0.039(6) 0.034(7) 0.035(7) 0.001(5) -0.003(5) -0.001(5)
C66A 0.062(15) 0.053(12) 0.029(9) -0.010(7) 0.015(9) 0.004(11)
C67 0.026(2) 0.035(3) 0.023(2) 0.001(2) 0.0016(19) 0.002(2)
C68 0.022(2) 0.042(3) 0.030(2) -0.008(2) 0.0093(19) 0.002(2)
C69 0.036(3) 0.069(4) 0.032(3) -0.005(3) 0.012(2) -0.010(3)
C70 0.021(2) 0.044(3) 0.021(2) 0.000(2) 0.0007(17) -0.001(2)
C71 0.021(2) 0.046(3) 0.024(2) -0.001(2) 0.0040(17) -0.001(2)
C72 0.023(2) 0.040(3) 0.021(2) 0.000(2) 0.0003(17) -0.002(2)
C73 0.026(2) 0.033(3) 0.022(2) 0.002(2) 0.0029(18) -0.002(2)
C74 0.026(2) 0.037(3) 0.028(2) 0.001(2) 0.0019(18) -0.003(2)
C75 0.028(2) 0.051(3) 0.024(2) 0.002(2) 0.0078(19) 0.003(2)
C76 0.036(3) 0.050(3) 0.023(2) -0.002(2) -0.001(2) 0.007(2)
C77 0.027(2) 0.042(3) 0.024(2) -0.003(2) -0.0052(19) 0.001(2)
C78 0.021(2) 0.034(3) 0.024(2) 0.002(2) -0.0030(17) 0.0004(19)
C79 0.022(2) 0.029(3) 0.028(2) 0.004(2) 0.0017(18) 0.002(2)
C80 0.023(2) 0.044(3) 0.028(2) 0.000(2) 0.0085(19) 0.003(2)
C81 0.021(2) 0.069(4) 0.034(3) 0.004(3) 0.0095(19) 0.001(2)
C82 0.032(3) 0.068(4) 0.037(3) -0.006(3) 0.016(2) -0.010(3)
N7 0.020(3) 0.033(5) 0.016(5) 0.000(5) 0.010(3) -0.005(4)
N8 0.020(3) 0.032(4) 0.021(4) -0.003(3) -0.002(3) -0.001(3)
C83 0.022(4) 0.021(6) 0.028(5) -0.002(5) -0.005(4) -0.006(5)
C84 0.042(5) 0.024(6) 0.025(5) -0.003(4) -0.010(4) -0.008(5)
C85 0.047(7) 0.037(6) 0.018(5) -0.004(5) 0.003(7) 0.003(6)
C86 0.033(2) 0.045(3) 0.023(2) 0.004(2) 0.0027(19) 0.002(2)
C87 0.059(10) 0.035(6) 0.039(7) 0.005(5) 0.007(6) -0.004(6)
C88 0.059(7) 0.033(7) 0.025(6) -0.004(5) 0.003(5) -0.016(6)
C89 0.036(11) 0.069(11) 0.027(7) 0.006(6) -0.008(7) -0.005(7)
N7A 0.026(6) 0.037(8) 0.028(7) -0.004(7) -0.011(5) -0.003(6)
N8A 0.028(5) 0.035(6) 0.026(6) 0.006(5) 0.008(5) -0.011(4)
C83A 0.032(6) 0.031(9) 0.023(6) -0.002(6) 0.010(5) -0.002(7)
C84A 0.039(7) 0.027(9) 0.026(8) 0.009(6) -0.005(7) -0.017(8)
C85A 0.046(9) 0.041(9) 0.031(9) -0.006(8) -0.007(11) -0.003(9)
C86A 0.033(2) 0.045(3) 0.023(2) 0.004(2) 0.0027(19) 0.002(2)
C87A 0.045(10) 0.051(9) 0.032(8) 0.010(7) -0.003(7) 0.001(8)
C88A 0.061(9) 0.042(9) 0.032(8) 0.000(7) -0.006(6) 0.002(8)
C89A 0.033(15) 0.082(19) 0.031(10) 0.004(10) 0.021(9) 0.000(11)
C90 0.021(2) 0.042(3) 0.023(2) 0.002(2) 0.0025(17) -0.003(2)
C91 0.022(2) 0.044(3) 0.031(3) 0.004(2) -0.0077(19) 0.000(2)
C92 0.037(3) 0.044(3) 0.036(3) 0.002(2) -0.013(2) -0.010(2)

loop_
_atom_type_symbol
_atom_type_description
_atom_type_scat_dispersion_real
_atom_type_scat_dispersion_imag
_atom_type_scat_source
C C 0.0033 0.0016 'International Tables Vol C Tables 4.2.6.8 and 6.1.1.4'
H H 0.0000 0.0000 'International Tables Vol C Tables 4.2.6.8 and 6.1.1.4'
N N 0.0061 0.0033 'International Tables Vol C Tables 4.2.6.8 and 6.1.1.4'
O O 0.0106 0.0060 'International Tables Vol C Tables 4.2.6.8 and 6.1.1.4'

loop_
_geom_angle_atom_site_label_1
_geom_angle_atom_site_label_2
_geom_angle_atom_site_label_3
_geom_angle
C11 O2 C12 116.5(4)
C21 O4 C22 115.8(3)
C34 O6 C35 116.0(5)
C44 O8 C45 116.0(3)
C57 O10 C58 117.1(4)
C67 O12 C68 116.5(3)
C80 O14 C81 116.7(3)
C90 O16 C91 115.7(3)
C2 C1 C10 107.2(4)
C2 C1 C11 127.3(4)
C10 C1 C11 125.4(4)
C3 C2 C1 110.6(4)
C3 C2 N1A 119.9(10)
C1 C2 N1A 123.5(10)
C3 C2 N1 125.3(4)
C1 C2 N1 123.3(4)
C2 C3 C4 107.7(3)
C2 C3 C21 127.1(4)
C4 C3 C21 125.1(4)
C5 C4 C3 125.7(4)
C5 C4 C10 127.0(4)
C3 C4 C10 107.2(3)
C6 C5 C4 129.6(4)
C6 C5 H5 115.2
C4 C5 H5 115.2
C7 C6 C5 128.2(4)
C7 C6 H6 115.9
C5 C6 H6 115.9
C8 C7 C6 130.2(4)
C8 C7 H7 114.9
C6 C7 H7 114.9
C7 C8 C9 128.8(4)
C7 C8 H8 115.6
C9 C8 H8 115.6
C8 C9 C10 129.3(4)
C8 C9 H9 115.4
C10 C9 H9 115.4
C9 C10 C1 126.0(4)
C9 C10 C4 126.7(4)
C1 C10 C4 107.2(4)
O1 C11 O2 121.7(4)
O1 C11 C1 126.8(5)
O2 C11 C1 111.5(4)
O2 C12 C13 106.9(4)
O2 C12 H12A 110.4
C13 C12 H12A 110.4
O2 C12 H12B 110.4
C13 C12 H12B 110.4
H12A C12 H12B 108.6
C12 C13 H13A 109.5
C12 C13 H13B 109.5
H13A C13 H13B 109.5
C12 C13 H13C 109.5
H13A C13 H13C 109.5
H13B C13 H13C 109.5
N2 N1 C2 112.7(7)
N1 N2 C14 113.7(6)
C15 C14 C19 120.2(6)
C15 C14 N2 115.8(7)
C19 C14 N2 123.9(7)
C16 C15 C14 120.1(7)
C16 C15 H15 120.0
C14 C15 H15 120.0
C15 C16 C17 121.4(7)
C15 C16 H16 119.3
C17 C16 H16 119.3
C16 C17 C18 117.5(7)
C16 C17 C20 119.2(8)
C18 C17 C20 123.3(9)
C17 C18 C19 122.1(9)
C17 C18 H18 119.0
C19 C18 H18 119.0
C14 C19 C18 118.7(7)
C14 C19 H19 120.7
C18 C19 H19 120.7
C17 C20 H20A 109.5
C17 C20 H20B 109.5
H20A C20 H20B 109.5
C17 C20 H20C 109.5
H20A C20 H20C 109.5
H20B C20 H20C 109.5
N2A N1A C2 105(2)
N1A N2A C14A 111(2)
C19A C14A C15A 119.7(19)
C19A C14A N2A 115(2)
C15A C14A N2A 125(2)
C14A C15A C16A 118(2)
C14A C15A H15A 120.9
C16A C15A H15A 120.9
C17A C16A C15A 123(2)
C17A C16A H16A 118.4
C15A C16A H16A 118.4
C16A C17A C18A 115(2)
C16A C17A C20A 128(2)
C18A C17A C20A 117(2)
C19A C18A C17A 122(2)
C19A C18A H18A 119.0
C17A C18A H18A 119.0
C14A C19A C18A 121(2)
C14A C19A H19A 119.4
C18A C19A H19A 119.4
C17A C20A H20D 109.5
C17A C20A H20E 109.5
H20D C20A H20E 109.5
C17A C20A H20F 109.5
H20D C20A H20F 109.5
H20E C20A H20F 109.5
O3 C21 O4 122.5(4)
O3 C21 C3 125.6(4)
O4 C21 C3 112.0(3)
O4 C22 C23 106.2(4)
O4 C22 H22A 110.5
C23 C22 H22A 110.5
O4 C22 H22B 110.5
C23 C22 H22B 110.5
H22A C22 H22B 108.7
C22 C23 H23A 109.5
C22 C23 H23B 109.5
H23A C23 H23B 109.5
C22 C23 H23C 109.5
H23A C23 H23C 109.5
H23B C23 H23C 109.5
C25 C24 C33 107.6(3)
C25 C24 C34 127.6(4)
C33 C24 C34 124.7(4)
C24 C25 C26 111.1(4)
C24 C25 N3 126.3(4)
C26 C25 N3 122.2(4)
C25 C26 C27 107.0(3)
C25 C26 C44 127.2(4)
C27 C26 C44 125.6(4)
C28 C27 C26 125.2(4)
C28 C27 C33 127.4(4)
C26 C27 C33 107.4(3)
C29 C28 C27 129.1(4)
C29 C28 H28 115.5
C27 C28 H28 115.5
C30 C29 C28 129.1(5)
C30 C29 H29 115.4
C28 C29 H29 115.4
C29 C30 C31 129.4(4)
C29 C30 H30 115.3
C31 C30 H30 115.3
C30 C31 C32 128.5(4)
C30 C31 H31 115.8
C32 C31 H31 115.8
C33 C32 C31 129.8(4)
C33 C32 H32 115.1
C31 C32 H32 115.1
C32 C33 C24 126.5(4)
C32 C33 C27 126.7(4)
C24 C33 C27 106.9(3)
O5 C34 O6 122.2(4)
O5 C34 C24 126.8(5)
O6 C34 C24 111.0(4)
C36 C35 O6 111.7(6)
C36 C35 H35A 109.3
O6 C35 H35A 109.3
C36 C35 H35B 109.3
O6 C35 H35B 109.3
H35A C35 H35B 107.9
C35 C36 H36A 109.5
C35 C36 H36B 109.5
H36A C36 H36B 109.5
C35 C36 H36C 109.5
H36A C36 H36C 109.5
H36B C36 H36C 109.5
N4 N3 C25 112.9(4)
N3 N4 C37 112.3(4)
C42 C37 C38 119.4(5)
C42 C37 N4 115.8(5)
C38 C37 N4 124.7(5)
C37 C38 C39 120.1(5)
C37 C38 H38 120.0
C39 C38 H38 120.0
C38 C39 C40 121.3(6)
C38 C39 H39 119.3
C40 C39 H39 119.3
C41 C40 C39 116.9(5)
C41 C40 C43 120.5(5)
C39 C40 C43 122.6(5)
C40 C41 C42 121.7(5)
C40 C41 H41 119.1
C42 C41 H41 119.1
C37 C42 C41 120.4(5)
C37 C42 H42 119.8
C41 C42 H42 119.8
C40 C43 H43A 109.5
C40 C43 H43B 109.5
H43A C43 H43B 109.5
C40 C43 H43C 109.5
H43A C43 H43C 109.5
H43B C43 H43C 109.5
O7 C44 O8 122.8(4)
O7 C44 C26 125.0(4)
O8 C44 C26 112.2(4)
O8 C45 C46 107.2(4)
O8 C45 H45A 110.3
C46 C45 H45A 110.3
O8 C45 H45B 110.3
C46 C45 H45B 110.3
H45A C45 H45B 108.5
C45 C46 H46A 109.5
C45 C46 H46B 109.5
H46A C46 H46B 109.5
C45 C46 H46C 109.5
H46A C46 H46C 109.5
H46B C46 H46C 109.5
C48 C47 C56 108.0(3)
C48 C47 C57 126.5(4)
C56 C47 C57 125.4(4)
C47 C48 C49 110.1(3)
C47 C48 N5 123.0(5)
C49 C48 N5 124.8(5)
C47 C48 N5A 125.3(6)
C49 C48 N5A 121.8(6)
C48 C49 C50 108.0(3)
C48 C49 C67 127.0(4)
C50 C49 C67 125.0(3)
C51 C50 C49 126.2(4)
C51 C50 C56 127.2(3)
C49 C50 C56 106.6(3)
C52 C51 C50 129.2(4)
C52 C51 H51 115.4
C50 C51 H51 115.4
C51 C52 C53 129.0(4)
C51 C52 H52 115.5
C53 C52 H52 115.5
C54 C53 C52 129.6(4)
C54 C53 H53 115.2
C52 C53 H53 115.2
C53 C54 C55 128.7(4)
C53 C54 H54 115.6
C55 C54 H54 115.6
C56 C55 C54 129.0(4)
C56 C55 H55 115.5
C54 C55 H55 115.5
C55 C56 C47 125.5(4)
C55 C56 C50 127.1(4)
C47 C56 C50 107.4(3)
O9 C57 O10 121.6(4)
O9 C57 C47 126.1(4)
O10 C57 C47 112.3(4)
C59 C58 O10 108.7(4)
C59 C58 H58A 110.0
O10 C58 H58A 110.0
C59 C58 H58B 110.0
O10 C58 H58B 110.0
H58A C58 H58B 108.3
C58 C59 H59A 109.5
C58 C59 H59B 109.5
H59A C59 H59B 109.5
C58 C59 H59C 109.5
H59A C59 H59C 109.5
H59B C59 H59C 109.5
N6 N5 C48 111.0(8)
N5 N6 C60 113.0(9)
C65 C60 C61 119.7(9)
C65 C60 N6 122.8(10)
C61 C60 N6 117.4(10)
C62 C61 C60 119.5(11)
C62 C61 H61 120.2
C60 C61 H61 120.2
C61 C62 C63 121.7(11)
C61 C62 H62 119.1
C63 C62 H62 119.1
C64 C63 C62 117.8(8)
C64 C63 C66 123.0(11)
C62 C63 C66 119.1(11)
C63 C64 C65 120.7(10)
C63 C64 H64 119.6
C65 C64 H64 119.6
C60 C65 C64 120.0(10)
C60 C65 H65 120.0
C64 C65 H65 120.0
C63 C66 H66A 109.5
C63 C66 H66B 109.5
H66A C66 H66B 109.5
C63 C66 H66C 109.5
H66A C66 H66C 109.5
H66B C66 H66C 109.5
N6A N5A C48 109.5(12)
N5A N6A C60A 111.4(12)
C61A C60A C65A 120.1(11)
C61A C60A N6A 127.2(13)
C65A C60A N6A 112.7(12)
C60A C61A C62A 119.4(12)
C60A C61A H61A 120.3
C62A C61A H61A 120.3
C63A C62A C61A 121.4(14)
C63A C62A H62A 119.3
C61A C62A H62A 119.3
C62A C63A C64A 118.4(9)
C62A C63A C66A 123.3(15)
C64A C63A C66A 118.3(14)
C65A C64A C63A 120.3(12)
C65A C64A H64A 119.9
C63A C64A H64A 119.9
C64A C65A C60A 120.1(12)
C64A C65A H65A 119.9
C60A C65A H65A 119.9
C63A C66A H66D 109.5
C63A C66A H66E 109.5
H66D C66A H66E 109.5
C63A C66A H66F 109.5
H66D C66A H66F 109.5
H66E C66A H66F 109.5
O11 C67 O12 122.1(4)
O11 C67 C49 125.4(4)
O12 C67 C49 112.5(3)
O12 C68 C69 106.7(3)
O12 C68 H68A 110.4
C69 C68 H68A 110.4
O12 C68 H68B 110.4
C69 C68 H68B 110.4
H68A C68 H68B 108.6
C68 C69 H69A 109.5
C68 C69 H69B 109.5
H69A C69 H69B 109.5
C68 C69 H69C 109.5
H69A C69 H69C 109.5
H69B C69 H69C 109.5
C71 C70 C79 107.9(3)
C71 C70 C80 126.6(4)
C79 C70 C80 125.5(4)
C72 C71 C70 109.7(4)
C72 C71 N7A 124.5(6)
C70 C71 N7A 123.7(6)
C72 C71 N7 122.7(5)
C70 C71 N7 124.4(5)
C71 C72 C73 108.3(3)
C71 C72 C90 126.6(4)
C73 C72 C90 125.1(4)
C74 C73 C72 125.6(4)
C74 C73 C79 127.4(4)
C72 C73 C79 107.0(3)
C75 C74 C73 129.1(4)
C75 C74 H74 115.4
C73 C74 H74 115.4
C76 C75 C74 129.0(4)
C76 C75 H75 115.5
C74 C75 H75 115.5
C75 C76 C77 129.3(4)
C75 C76 H76 115.4
C77 C76 H76 115.4
C78 C77 C76 128.8(4)
C78 C77 H77 115.6
C76 C77 H77 115.6
C77 C78 C79 129.1(4)
C77 C78 H78 115.5
C79 C78 H78 115.5
C78 C79 C70 125.9(4)
C78 C79 C73 127.0(4)
C70 C79 C73 107.1(3)
O13 C80 O14 121.8(3)
O13 C80 C70 125.6(4)
O14 C80 C70 112.6(4)
O14 C81 C82 107.1(4)
O14 C81 H81A 110.3
C82 C81 H81A 110.3
O14 C81 H81B 110.3
C82 C81 H81B 110.3
H81A C81 H81B 108.6
C81 C82 H82A 109.5
C81 C82 H82B 109.5
H82A C82 H82B 109.5
C81 C82 H82C 109.5
H82A C82 H82C 109.5
H82B C82 H82C 109.5
N8 N7 C71 111.1(9)
N7 N8 C83 112.0(9)
C88 C83 C84 119.4(9)
C88 C83 N8 124.6(10)
C84 C83 N8 116.0(10)
C85 C84 C83 120.4(11)
C85 C84 H84 119.8
C83 C84 H84 119.8
C84 C85 C86 120.6(11)
C84 C85 H85 119.7
C86 C85 H85 119.7
C87 C86 C85 117.3(8)
C87 C86 C89 121.9(12)
C85 C86 C89 120.2(12)
C88 C87 C86 121.2(11)
C88 C87 H87 119.4
C86 C87 H87 119.4
C83 C88 C87 120.7(10)
C83 C88 H88 119.7
C87 C88 H88 119.7
C86 C89 H89A 109.5
C86 C89 H89B 109.5
H89A C89 H89B 109.5
C86 C89 H89C 109.5
H89A C89 H89C 109.5
H89B C89 H89C 109.5
N8A N7A C71 107.7(13)
N7A N8A C83A 112.0(13)
C88A C83A C84A 121.1(11)
C88A C83A N8A 113.6(14)
C84A C83A N8A 125.2(14)
C83A C84A C85A 118.8(13)
C83A C84A H84A 120.6
C85A C84A H84A 120.6
C84A C85A C86A 122.0(15)
C84A C85A H85A 119.0
C86A C85A H85A 119.0
C87A C86A C85A 115.3(11)
C87A C86A C89A 118.3(17)
C85A C86A C89A 124.7(17)
C88A C87A C86A 123.3(15)
C88A C87A H87A 118.3
C86A C87A H87A 118.3
C83A C88A C87A 119.0(14)
C83A C88A H88A 120.5
C87A C88A H88A 120.5
C86A C89A H89D 109.5
C86A C89A H89E 109.5
H89D C89A H89E 109.5
C86A C89A H89F 109.5
H89D C89A H89F 109.5
H89E C89A H89F 109.5
O15 C90 O16 122.0(4)
O15 C90 C72 125.6(4)
O16 C90 C72 112.4(3)
O16 C91 C92 106.9(3)
O16 C91 H91A 110.3
C92 C91 H91A 110.3
O16 C91 H91B 110.3
C92 C91 H91B 110.3
H91A C91 H91B 108.6
C91 C92 H92A 109.5
C91 C92 H92B 109.5
H92A C92 H92B 109.5
C91 C92 H92C 109.5
H92A C92 H92C 109.5
H92B C92 H92C 109.5

loop_
_geom_bond_atom_site_label_1
_geom_bond_atom_site_label_2
_geom_bond_distance
O1 C11 1.212(5)
O2 C11 1.356(5)
O2 C12 1.447(5)
O3 C21 1.211(5)
O4 C21 1.342(5)
O4 C22 1.450(5)
O5 C34 1.194(6)
O6 C34 1.337(6)
O6 C35 1.462(6)
O7 C44 1.209(5)
O8 C44 1.340(5)
O8 C45 1.441(5)
O9 C57 1.209(5)
O10 C57 1.335(5)
O10 C58 1.454(5)
O11 C67 1.213(5)
O12 C67 1.344(5)
O12 C68 1.438(4)
O13 C80 1.208(5)
O14 C80 1.342(5)
O14 C81 1.442(5)
O15 C90 1.215(5)
O16 C90 1.344(5)
O16 C91 1.448(5)
C1 C2 1.415(6)
C1 C10 1.419(6)
C1 C11 1.454(6)
C2 C3 1.393(5)
C2 N1A 1.43(2)
C2 N1 1.448(8)
C3 C4 1.421(6)
C3 C21 1.466(5)
C4 C5 1.404(6)
C4 C10 1.467(6)
C5 C6 1.391(6)
C5 H5 0.9500
C6 C7 1.378(6)
C6 H6 0.9500
C7 C8 1.377(6)
C7 H7 0.9500
C8 C9 1.391(6)
C8 H8 0.9500
C9 C10 1.404(6)
C9 H9 0.9500
C12 C13 1.501(7)
C12 H12A 0.9900
C12 H12B 0.9900
C13 H13A 0.9800
C13 H13B 0.9800
C13 H13C 0.9800
N1 N2 1.249(7)
N2 C14 1.432(8)
C14 C15 1.369(10)
C14 C19 1.369(10)
C15 C16 1.369(9)
C15 H15 0.9500
C16 C17 1.373(11)
C16 H16 0.9500
C17 C18 1.373(11)
C17 C20 1.493(8)
C18 C19 1.384(10)
C18 H18 0.9500
C19 H19 0.9500
C20 H20A 0.9800
C20 H20B 0.9800
C20 H20C 0.9800
N1A N2A 1.23(2)
N2A C14A 1.46(2)
C14A C19A 1.36(2)
C14A C15A 1.36(2)
C15A C16A 1.41(2)
C15A H15A 0.9500
C16A C17A 1.39(2)
C16A H16A 0.9500
C17A C18A 1.39(2)
C17A C20A 1.53(2)
C18A C19A 1.36(2)
C18A H18A 0.9500
C19A H19A 0.9500
C20A H20D 0.9800
C20A H20E 0.9800
C20A H20F 0.9800
C22 C23 1.505(6)
C22 H22A 0.9900
C22 H22B 0.9900
C23 H23A 0.9800
C23 H23B 0.9800
C23 H23C 0.9800
C24 C25 1.393(6)
C24 C33 1.421(6)
C24 C34 1.474(6)
C25 C26 1.406(6)
C25 N3 1.428(5)
C26 C27 1.420(6)
C26 C44 1.466(6)
C27 C28 1.396(6)
C27 C33 1.471(5)
C28 C29 1.388(6)
C28 H28 0.9500
C29 C30 1.371(6)
C29 H29 0.9500
C30 C31 1.391(6)
C30 H30 0.9500
C31 C32 1.393(6)
C31 H31 0.9500
C32 C33 1.385(6)
C32 H32 0.9500
C35 C36 1.347(9)
C35 H35A 0.9900
C35 H35B 0.9900
C36 H36A 0.9800
C36 H36B 0.9800
C36 H36C 0.9800
N3 N4 1.236(5)
N4 C37 1.456(6)
C37 C42 1.344(7)
C37 C38 1.361(7)
C38 C39 1.378(7)
C38 H38 0.9500
C39 C40 1.381(8)
C39 H39 0.9500
C40 C41 1.357(7)
C40 C43 1.509(6)
C41 C42 1.385(7)
C41 H41 0.9500
C42 H42 0.9500
C43 H43A 0.9800
C43 H43B 0.9800
C43 H43C 0.9800
C45 C46 1.496(6)
C45 H45A 0.9900
C45 H45B 0.9900
C46 H46A 0.9800
C46 H46B 0.9800
C46 H46C 0.9800
C47 C48 1.404(5)
C47 C56 1.415(5)
C47 C57 1.471(6)
C48 C49 1.406(5)
C48 N5 1.429(10)
C48 N5A 1.455(14)
C49 C50 1.425(5)
C49 C67 1.466(5)
C50 C51 1.385(6)
C50 C56 1.475(5)
C51 C52 1.381(5)
C51 H51 0.9500
C52 C53 1.386(6)
C52 H52 0.9500
C53 C54 1.376(6)
C53 H53 0.9500
C54 C55 1.393(6)
C54 H54 0.9500
C55 C56 1.392(5)
C55 H55 0.9500
C58 C59 1.424(7)
C58 H58A 0.9900
C58 H58B 0.9900
C59 H59A 0.9800
C59 H59B 0.9800
C59 H59C 0.9800
N5 N6 1.241(10)
N6 C60 1.441(11)
C60 C65 1.363(14)
C60 C61 1.387(12)
C61 C62 1.384(13)
C61 H61 0.9500
C62 C63 1.386(13)
C62 H62 0.9500
C63 C64 1.377(12)
C63 C66 1.513(12)
C64 C65 1.413(14)
C64 H64 0.9500
C65 H65 0.9500
C66 H66A 0.9800
C66 H66B 0.9800
C66 H66C 0.9800
N5A N6A 1.239(13)
N6A C60A 1.445(14)
C60A C61A 1.365(16)
C60A C65A 1.386(16)
C61A C62A 1.390(16)
C61A H61A 0.9500
C62A C63A 1.367(15)
C62A H62A 0.9500
C63A C64A 1.400(14)
C63A C66A 1.516(15)
C64A C65A 1.369(15)
C64A H64A 0.9500
C65A H65A 0.9500
C66A H66D 0.9800
C66A H66E 0.9800
C66A H66F 0.9800
C68 C69 1.500(6)
C68 H68A 0.9900
C68 H68B 0.9900
C69 H69A 0.9800
C69 H69B 0.9800
C69 H69C 0.9800
C70 C71 1.409(5)
C70 C79 1.422(5)
C70 C80 1.468(5)
C71 C72 1.405(5)
C71 N7A 1.431(15)
C71 N7 1.433(10)
C72 C73 1.419(6)
C72 C90 1.468(5)
C73 C74 1.394(5)
C73 C79 1.467(6)
C74 C75 1.385(6)
C74 H74 0.9500
C75 C76 1.372(6)
C75 H75 0.9500
C76 C77 1.397(6)
C76 H76 0.9500
C77 C78 1.385(6)
C77 H77 0.9500
C78 C79 1.394(6)
C78 H78 0.9500
C81 C82 1.497(6)
C81 H81A 0.9900
C81 H81B 0.9900
C82 H82A 0.9800
C82 H82B 0.9800
C82 H82C 0.9800
N7 N8 1.256(10)
N8 C83 1.437(11)
C83 C88 1.362(13)
C83 C84 1.390(12)
C84 C85 1.381(13)
C84 H84 0.9500
C85 C86 1.402(12)
C85 H85 0.9500
C86 C87 1.393(13)
C86 C89 1.517(12)
C87 C88 1.382(13)
C87 H87 0.9500
C88 H88 0.9500
C89 H89A 0.9800
C89 H89B 0.9800
C89 H89C 0.9800
N7A N8A 1.258(14)
N8A C83A 1.447(15)
C83A C88A 1.363(17)
C83A C84A 1.368(17)
C84A C85A 1.393(17)
C84A H84A 0.9500
C85A C86A 1.395(16)
C85A H85A 0.9500
C86A C87A 1.388(17)
C86A C89A 1.522(16)
C87A C88A 1.369(17)
C87A H87A 0.9500
C88A H88A 0.9500
C89A H89D 0.9800
C89A H89E 0.9800
C89A H89F 0.9800
C91 C92 1.509(6)
C91 H91A 0.9900
C91 H91B 0.9900
C92 H92A 0.9800
C92 H92B 0.9800
C92 H92C 0.9800

loop_
_geom_torsion_atom_site_label_1
_geom_torsion_atom_site_label_2
_geom_torsion_atom_site_label_3
_geom_torsion_atom_site_label_4
_geom_torsion
C10 C1 C2 C3 -1.6(6)
C11 C1 C2 C3 175.8(5)
C10 C1 C2 N1A -154.3(11)
C11 C1 C2 N1A 23.1(13)
C10 C1 C2 N1 168.4(5)
C11 C1 C2 N1 -14.2(8)
C1 C2 C3 C4 0.5(6)
N1A C2 C3 C4 154.3(11)
N1 C2 C3 C4 -169.2(5)
C1 C2 C3 C21 -179.9(5)
N1A C2 C3 C21 -26.1(13)
N1 C2 C3 C21 10.3(8)
C2 C3 C4 C5 -178.0(5)
C21 C3 C4 C5 2.4(8)
C2 C3 C4 C10 0.8(5)
C21 C3 C4 C10 -178.8(5)
C3 C4 C5 C6 -178.4(5)
C10 C4 C5 C6 3.0(9)
C4 C5 C6 C7 1.4(10)
C5 C6 C7 C8 -2.0(10)
C6 C7 C8 C9 -1.5(11)
C7 C8 C9 C10 2.7(10)
C8 C9 C10 C1 179.1(5)
C8 C9 C10 C4 1.2(9)
C2 C1 C10 C9 -176.2(5)
C11 C1 C10 C9 6.3(8)
C2 C1 C10 C4 2.0(5)
C11 C1 C10 C4 -175.4(5)
C5 C4 C10 C9 -4.8(9)
C3 C4 C10 C9 176.4(5)
C5 C4 C10 C1 177.0(5)
C3 C4 C10 C1 -1.8(5)
C12 O2 C11 O1 0.3(7)
C12 O2 C11 C1 -179.2(4)
C2 C1 C11 O1 -167.1(5)
C10 C1 C11 O1 9.8(8)
C2 C1 C11 O2 12.4(7)
C10 C1 C11 O2 -170.7(5)
C11 O2 C12 C13 -177.5(4)
C3 C2 N1 N2 -88.3(7)
C1 C2 N1 N2 103.3(7)
C2 N1 N2 C14 -179.9(5)
N1 N2 C14 C15 -173.9(7)
N1 N2 C14 C19 9.0(11)
C19 C14 C15 C16 0.1(12)
N2 C14 C15 C16 -177.1(7)
C14 C15 C16 C17 0.7(18)
C15 C16 C17 C18 -2(3)
C15 C16 C17 C20 178.7(14)
C16 C17 C18 C19 2(3)
C20 C17 C18 C19 -178.5(17)
C15 C14 C19 C18 0.1(14)
N2 C14 C19 C18 177.1(10)
C17 C18 C19 C14 -1(2)
C3 C2 N1A N2A 108.8(19)
C1 C2 N1A N2A -101(2)
C2 N1A N2A C14A 179.0(19)
N1A N2A C14A C19A -163(3)
N1A N2A C14A C15A 29(4)
C19A C14A C15A C16A 6(5)
N2A C14A C15A C16A 174(3)
C14A C15A C16A C17A 0(8)
C15A C16A C17A C18A -1(12)
C15A C16A C17A C20A 173(7)
C16A C17A C18A C19A -4(13)
C20A C17A C18A C19A -179(6)
C15A C14A C19A C18A -12(6)
N2A C14A C19A C18A 179(4)
C17A C18A C19A C14A 11(10)
C22 O4 C21 O3 1.2(7)
C22 O4 C21 C3 -177.9(4)
C2 C3 C21 O3 174.3(5)
C4 C3 C21 O3 -6.1(8)
C2 C3 C21 O4 -6.6(7)
C4 C3 C21 O4 173.0(4)
C21 O4 C22 C23 -175.0(4)
C33 C24 C25 C26 0.4(5)
C34 C24 C25 C26 -177.7(5)
C33 C24 C25 N3 173.5(4)
C34 C24 C25 N3 -4.6(8)
C24 C25 C26 C27 0.4(5)
N3 C25 C26 C27 -173.0(4)
C24 C25 C26 C44 -174.7(4)
N3 C25 C26 C44 11.8(7)
C25 C26 C27 C28 178.3(5)
C44 C26 C27 C28 -6.4(8)
C25 C26 C27 C33 -1.1(5)
C44 C26 C27 C33 174.2(4)
C26 C27 C28 C29 178.7(5)
C33 C27 C28 C29 -2.0(8)
C27 C28 C29 C30 0.6(9)
C28 C29 C30 C31 -0.8(10)
C29 C30 C31 C32 2.6(10)
C30 C31 C32 C33 -2.7(9)
C31 C32 C33 C24 -179.5(5)
C31 C32 C33 C27 0.2(8)
C25 C24 C33 C32 178.6(5)
C34 C24 C33 C32 -3.1(8)
C25 C24 C33 C27 -1.1(5)
C34 C24 C33 C27 177.1(4)
C28 C27 C33 C32 2.2(8)
C26 C27 C33 C32 -178.4(5)
C28 C27 C33 C24 -178.0(5)
C26 C27 C33 C24 1.4(5)
C35 O6 C34 O5 5.8(9)
C35 O6 C34 C24 -176.9(6)
C25 C24 C34 O5 -168.9(5)
C33 C24 C34 O5 13.2(8)
C25 C24 C34 O6 13.9(7)
C33 C24 C34 O6 -163.9(5)
C34 O6 C35 C36 116.8(8)
C24 C25 N3 N4 79.1(6)
C26 C25 N3 N4 -108.5(5)
C25 N3 N4 C37 -179.9(3)
N3 N4 C37 C42 164.9(4)
N3 N4 C37 C38 -18.8(7)
C42 C37 C38 C39 -3.8(9)
N4 C37 C38 C39 -180.0(6)
C37 C38 C39 C40 0.8(11)
C38 C39 C40 C41 2.3(10)
C38 C39 C40 C43 -178.3(6)
C39 C40 C41 C42 -2.4(8)
C43 C40 C41 C42 178.2(5)
C38 C37 C42 C41 3.7(8)
N4 C37 C42 C41 -179.8(4)
C40 C41 C42 C37 -0.5(8)
C45 O8 C44 O7 -4.9(7)
C45 O8 C44 C26 172.4(4)
C25 C26 C44 O7 179.7(5)
C27 C26 C44 O7 5.4(8)
C25 C26 C44 O8 2.5(7)
C27 C26 C44 O8 -171.8(4)
C44 O8 C45 C46 -173.8(4)
C56 C47 C48 C49 0.0(6)
C57 C47 C48 C49 176.5(4)
C56 C47 C48 N5 164.3(5)
C57 C47 C48 N5 -19.2(8)
C56 C47 C48 N5A -161.2(7)
C57 C47 C48 N5A 15.3(10)
C47 C48 C49 C50 -0.8(6)
N5 C48 C49 C50 -164.8(6)
N5A C48 C49 C50 161.2(7)
C47 C48 C49 C67 177.4(4)
N5 C48 C49 C67 13.4(8)
N5A C48 C49 C67 -20.6(9)
C48 C49 C50 C51 -178.0(4)
C67 C49 C50 C51 3.8(8)
C48 C49 C50 C56 1.2(5)
C67 C49 C50 C56 -177.0(4)
C49 C50 C51 C52 -179.6(5)
C56 C50 C51 C52 1.2(8)
C50 C51 C52 C53 1.7(9)
C51 C52 C53 C54 -0.6(9)
C52 C53 C54 C55 -1.9(9)
C53 C54 C55 C56 0.7(9)
C54 C55 C56 C47 -179.6(5)
C54 C55 C56 C50 3.1(8)
C48 C47 C56 C55 -176.9(4)
C57 C47 C56 C55 6.5(8)
C48 C47 C56 C50 0.8(5)
C57 C47 C56 C50 -175.8(4)
C51 C50 C56 C55 -4.3(8)
C49 C50 C56 C55 176.4(5)
C51 C50 C56 C47 178.0(5)
C49 C50 C56 C47 -1.2(5)
C58 O10 C57 O9 3.6(8)
C58 O10 C57 C47 -174.6(5)
C48 C47 C57 O9 -176.5(5)
C56 C47 C57 O9 -0.6(8)
C48 C47 C57 O10 1.6(7)
C56 C47 C57 O10 177.5(5)
C57 O10 C58 C59 158.1(5)
C47 C48 N5 N6 99.2(8)
C49 C48 N5 N6 -98.9(8)
C48 N5 N6 C60 -178.4(7)
N5 N6 C60 C65 18.0(14)
N5 N6 C60 C61 -165.7(11)
C65 C60 C61 C62 -7(2)
N6 C60 C61 C62 177.0(13)
C60 C61 C62 C63 6(2)
C61 C62 C63 C64 0(2)
C61 C62 C63 C66 179.5(16)
C62 C63 C64 C65 -5.5(19)
C66 C63 C64 C65 175.3(14)
C61 C60 C65 C64 2(2)
N6 C60 C65 C64 177.6(11)
C63 C64 C65 C60 5(2)
C47 C48 N5A N6A -94.1(10)
C49 C48 N5A N6A 106.8(10)
C48 N5A N6A C60A 178.9(9)
N5A N6A C60A C61A 0(2)
N5A N6A C60A C65A -179.4(11)
C65A C60A C61A C62A 2(2)
N6A C60A C61A C62A -176.9(16)
C60A C61A C62A C63A -2(3)
C61A C62A C63A C64A -2(3)
C61A C62A C63A C66A 179(2)
C62A C63A C64A C65A 5.6(19)
C66A C63A C64A C65A -175.1(18)
C63A C64A C65A C60A -5.6(19)
C61A C60A C65A C64A 2(2)
N6A C60A C65A C64A -179.1(11)
C68 O12 C67 O11 -1.4(7)
C68 O12 C67 C49 179.9(4)
C48 C49 C67 O11 -173.9(5)
C50 C49 C67 O11 4.0(8)
C48 C49 C67 O12 4.8(7)
C50 C49 C67 O12 -177.4(4)
C67 O12 C68 C69 -178.1(4)
C79 C70 C71 C72 -0.4(6)
C80 C70 C71 C72 178.6(5)
C79 C70 C71 N7A 163.5(7)
C80 C70 C71 N7A -17.5(10)
C79 C70 C71 N7 -160.5(6)
C80 C70 C71 N7 18.5(9)
C70 C71 C72 C73 1.6(6)
N7A C71 C72 C73 -162.1(7)
N7 C71 C72 C73 162.1(6)
C70 C71 C72 C90 -177.1(5)
N7A C71 C72 C90 19.2(10)
N7 C71 C72 C90 -16.5(9)
C71 C72 C73 C74 176.8(5)
C90 C72 C73 C74 -4.5(8)
C71 C72 C73 C79 -2.1(6)
C90 C72 C73 C79 176.5(4)
C72 C73 C74 C75 178.6(5)
C79 C73 C74 C75 -2.6(9)
C73 C74 C75 C76 -2.1(9)
C74 C75 C76 C77 2.3(9)
C75 C76 C77 C78 1.8(9)
C76 C77 C78 C79 -3.0(9)
C77 C78 C79 C70 -179.0(5)
C77 C78 C79 C73 -1.2(8)
C71 C70 C79 C78 177.2(4)
C80 C70 C79 C78 -1.8(8)
C71 C70 C79 C73 -0.9(5)
C80 C70 C79 C73 -179.9(5)
C74 C73 C79 C78 4.9(8)
C72 C73 C79 C78 -176.2(5)
C74 C73 C79 C70 -177.0(5)
C72 C73 C79 C70 1.9(5)
C81 O14 C80 O13 -0.2(7)
C81 O14 C80 C70 179.2(4)
C71 C70 C80 O13 179.7(5)
C79 C70 C80 O13 -1.5(8)
C71 C70 C80 O14 0.3(7)
C79 C70 C80 O14 179.1(4)
C80 O14 C81 C82 -179.8(5)
C72 C71 N7 N8 104.9(8)
C70 C71 N7 N8 -97.4(8)
C71 N7 N8 C83 177.8(6)
N7 N8 C83 C88 -20.1(13)
N7 N8 C83 C84 160.7(10)
C88 C83 C84 C85 3(2)
N8 C83 C84 C85 -178.2(19)
C83 C84 C85 C86 1(4)
C84 C85 C86 C87 -6(4)
C84 C85 C86 C89 -177(2)
C85 C86 C87 C88 7(3)
C89 C86 C87 C88 178.3(19)
C84 C83 C88 C87 -1.4(19)
N8 C83 C88 C87 179.4(12)
C86 C87 C88 C83 -3(2)
C72 C71 N7A N8A -100.7(10)
C70 C71 N7A N8A 97.8(11)
C71 N7A N8A C83A 178.8(9)
N7A N8A C83A C88A 173.6(13)
N7A N8A C83A C84A -9(2)
C88A C83A C84A C85A 1(3)
N8A C83A C84A C85A -176(3)
C83A C84A C85A C86A -6(5)
C84A C85A C86A C87A 8(5)
C84A C85A C86A C89A 173(3)
C85A C86A C87A C88A -8(4)
C89A C86A C87A C88A -173(3)
C84A C83A C88A C87A 0(3)
N8A C83A C88A C87A 177.1(18)
C86A C87A C88A C83A 4(3)
C91 O16 C90 O15 3.7(6)
C91 O16 C90 C72 -177.7(4)
C71 C72 C90 O15 162.8(5)
C73 C72 C90 O15 -15.6(8)
C71 C72 C90 O16 -15.8(7)
C73 C72 C90 O16 165.8(4)
C90 O16 C91 C92 -176.4(4)
